data_7208379
loop_
_publ_author_name
'Dey, Sandeep Kumar'
'Datta, Barun Kumar'
'Das, Gopal'

_publ_section_title
;
 Binding discrepancy of fluoride in quaternary ammonium and alkali salts
 by a tris(amide) receptor in solid and solution states
;
_journal_issue 16
_journal_name_full CrystEngComm
_journal_page_first 5305
_journal_paper_doi 10.1039/c2ce25592h
_journal_volume 14
_journal_year 2012
_chemical_formula_moiety 'C24 H25 N4 O9, Br'
_chemical_formula_sum 'C24 H25 Br N4 O9'
_chemical_formula_weight 593.38
_space_group_IT_number 2
_symmetry_cell_setting triclinic
_symmetry_space_group_name_Hall '-P 1'
_symmetry_space_group_name_H-M 'P -1'
_atom_sites_solution_hydrogens geom
_atom_sites_solution_primary direct
_atom_sites_solution_secondary difmap
_audit_creation_method SHELXL-97
_cell_angle_alpha 99.08(1)
_cell_angle_beta 103.12(5)
_cell_angle_gamma 106.33(3)
_cell_formula_units_Z 2
_cell_length_a 7.6818(6)
_cell_length_b 13.3835(11)
_cell_length_c 13.8995(12)
_cell_measurement_reflns_used 3901
_cell_measurement_temperature 298(2)
_cell_measurement_theta_max 26.67
_cell_measurement_theta_min 2.50
_cell_volume 1297.5(5)
_computing_cell_refinement 'Bruker SMART'
_computing_data_collection 'Bruker SMART'
_computing_data_reduction 'Bruker SMART'
_computing_molecular_graphics 'Bruker SHELXTL'
_computing_publication_material 'Bruker SHELXTL'
_computing_structure_refinement 'SHELXL-97 (Sheldrick, 1997)'
_computing_structure_solution 'SHELXS-97 (Sheldrick, 1990)'
_diffrn_ambient_temperature 298(2)
_diffrn_measured_fraction_theta_full 0.98
_diffrn_measured_fraction_theta_max 0.98
_diffrn_radiation_monochromator graphite
_diffrn_radiation_source 'fine-focus sealed tube'
_diffrn_radiation_type MoK\a
_diffrn_radiation_wavelength 0.71073
_diffrn_reflns_av_R_equivalents 0.0188
_diffrn_reflns_av_sigmaI/netI 0.0344
_diffrn_reflns_limit_h_max 9
_diffrn_reflns_limit_h_min -10
_diffrn_reflns_limit_k_max 17
_diffrn_reflns_limit_k_min -16
_diffrn_reflns_limit_l_max 18
_diffrn_reflns_limit_l_min -11
_diffrn_reflns_number 10614
_diffrn_reflns_theta_full 28.34
_diffrn_reflns_theta_max 28.34
_diffrn_reflns_theta_min 1.55
_exptl_absorpt_coefficient_mu 1.644
_exptl_absorpt_correction_T_max 0.591
_exptl_absorpt_correction_T_min 0.506
_exptl_absorpt_correction_type multi-scan
_exptl_absorpt_process_details 'SADAS (Sheldrick, 1997)'
_exptl_crystal_colour colorless
_exptl_crystal_density_diffrn 1.532
_exptl_crystal_density_method 'not measured'
_exptl_crystal_description rectangular
_exptl_crystal_F_000 608
_exptl_crystal_size_max 0.42
_exptl_crystal_size_mid 0.37
_exptl_crystal_size_min 0.32
_refine_diff_density_max 0.423
_refine_diff_density_min -0.441
_refine_diff_density_rms 0.050
_refine_ls_extinction_method none
_refine_ls_goodness_of_fit_ref 1.026
_refine_ls_matrix_type full
_refine_ls_number_parameters 356
_refine_ls_number_reflns 5935
_refine_ls_number_restraints 0
_refine_ls_restrained_S_all 1.026
_refine_ls_R_factor_all 0.0515
_refine_ls_R_factor_gt 0.0344
_refine_ls_shift/su_max 0.003
_refine_ls_shift/su_mean 0.000
_refine_ls_structure_factor_coef Fsqd
_refine_ls_weighting_details 'calc w=1/[\s^2^(Fo^2^)+(0.0497P)^2^+0.1564P] where P=(Fo^2^+2Fc^2^)/3'
_refine_ls_weighting_scheme calc
_refine_ls_wR_factor_gt 0.0854
_refine_ls_wR_factor_ref 0.0928
_reflns_number_gt 6386
_reflns_number_total 6469
_reflns_threshold_expression >2sigma(I)
_cod_data_source_file c2ce25592h.txt
_cod_data_source_block nitro-HBr
_cod_depositor_comments
;
The following automatic conversions were performed:

'_symmetry_cell_setting' value 'Triclinic' changed to 'triclinic'
according to /home/saulius/struct/CIF-dictionaries/cif_core.dic
dictionary named 'cif_core.dic' version 2.4.1 from 2010-06-29.

Automatic conversion script
Id: cif_fix_values 1891 2012-01-12 08:04:46Z andrius 
;
_cod_original_cell_volume 1297.45(48)
_cod_original_sg_symbol_H-M 'P -1 '
_cod_original_formula_sum 'C24 H25 Br N4 O9 '
_cod_database_code 7208379

loop_
_symmetry_equiv_pos_as_xyz
'x, y, z'
'-x, -y, -z'

loop_
_atom_site_label
_atom_site_type_symbol
_atom_site_fract_x
_atom_site_fract_y
_atom_site_fract_z
_atom_site_U_iso_or_equiv
_atom_site_adp_type
_atom_site_occupancy
_atom_site_symmetry_multiplicity
_atom_site_calc_flag
_atom_site_refinement_flags
O5 O 1.9370(2) 0.16011(17) 1.15321(14) 0.0637(5) Uani 1 1 d .
O6 O 1.8660(2) 0.26334(16) 1.26152(14) 0.0636(5) Uani 1 1 d .
O2 O 0.1073(4) -0.64415(17) 0.58193(19) 0.0862(7) Uani 1 1 d .
O3 O 0.3770(4) -0.65774(18) 0.6513(2) 0.0956(8) Uani 1 1 d .
O1 O 0.6167(2) -0.19360(12) 0.58082(13) 0.0471(4) Uani 1 1 d .
O4 O 1.1084(2) 0.10508(14) 0.91675(11) 0.0493(4) Uani 1 1 d .
O7 O 0.9056(3) 0.26356(13) 0.79640(13) 0.0582(4) Uani 1 1 d .
O8 O 0.9210(10) 0.4929(3) 1.2222(4) 0.069(3) Uani 1 1 d .
O9 O 0.6462(11) 0.4900(4) 1.1403(5) 0.065(3) Uani 1 1 d .
N3 N 1.8267(2) 0.20148(16) 1.17948(15) 0.0444(4) Uani 1 1 d .
N2 N 0.2789(4) -0.60706(19) 0.61646(19) 0.0678(7) Uani 1 1 d .
N1 N 0.7863(2) 0.03500(13) 0.65975(12) 0.0328(4) Uani 1 1 d .
H1N H 0.6569 0.0067 0.6411 0.039 Uiso 1 1 d R
N4 N 0.7846(13) 0.4692(3) 1.1434(4) 0.049(2) Uani 1 1 d .
C13 C 1.6105(3) 0.13146(17) 1.00774(16) 0.0397(5) Uani 1 1 d .
H13 H 1.7081 0.1167 0.9855 0.048 Uiso 1 1 calc R
C14 C 1.6399(3) 0.17560(17) 1.10822(16) 0.0375(5) Uani 1 1 d .
C15 C 1.4987(3) 0.1973(2) 1.14497(16) 0.0467(5) Uani 1 1 d .
H15 H 1.5225 0.2283 1.2134 0.056 Uiso 1 1 calc R
C16 C 1.3222(3) 0.1719(2) 1.07812(16) 0.0494(6) Uani 1 1 d .
H16 H 1.2241 0.1843 1.1015 0.059 Uiso 1 1 calc R
C11 C 1.2896(3) 0.12784(18) 0.97576(15) 0.0392(5) Uani 1 1 d .
C12 C 1.4345(3) 0.10888(17) 0.93917(16) 0.0394(5) Uani 1 1 d .
H12 H 1.4137 0.0816 0.8702 0.047 Uiso 1 1 calc R
C3 C 0.5465(3) -0.29463(17) 0.59420(16) 0.0404(5) Uani 1 1 d .
C8 C 0.6565(3) -0.35659(19) 0.62558(18) 0.0484(6) Uani 1 1 d .
H8 H 0.7876 -0.3300 0.6401 0.058 Uiso 1 1 calc R
C7 C 0.5677(4) -0.4586(2) 0.63482(18) 0.0533(6) Uani 1 1 d .
H7 H 0.6390 -0.5012 0.6558 0.064 Uiso 1 1 calc R
C6 C 0.3737(4) -0.49670(18) 0.61289(17) 0.0498(6) Uani 1 1 d .
C5 C 0.2642(3) -0.4345(2) 0.58385(18) 0.0519(6) Uani 1 1 d .
H5 H 0.1334 -0.4609 0.5709 0.062 Uiso 1 1 calc R
C4 C 0.3504(3) -0.33350(19) 0.57435(18) 0.0467(5) Uani 1 1 d .
H4 H 0.2782 -0.2909 0.5547 0.056 Uiso 1 1 calc R
C10 C 1.0717(3) 0.07563(19) 0.80924(15) 0.0420(5) Uani 1 1 d .
H10A H 1.1225 0.0194 0.7898 0.050 Uiso 1 1 calc R
H10B H 1.1266 0.1368 0.7836 0.050 Uiso 1 1 calc R
C9 C 0.8573(3) 0.03610(17) 0.76924(15) 0.0354(4) Uani 1 1 d .
H9A H 0.8089 -0.0359 0.7783 0.043 Uiso 1 1 calc R
H9B H 0.8082 0.0817 0.8091 0.043 Uiso 1 1 calc R
C17 C 0.8238(4) 0.14390(18) 0.63551(17) 0.0466(5) Uani 1 1 d .
H17A H 0.9583 0.1748 0.6439 0.056 Uiso 1 1 calc R
H17B H 0.7577 0.1348 0.5647 0.056 Uiso 1 1 calc R
C18 C 0.7636(4) 0.2215(2) 0.70043(19) 0.0562(6) Uani 1 1 d .
H18A H 0.7508 0.2790 0.6679 0.067 Uiso 1 1 calc R
H18B H 0.6425 0.1851 0.7099 0.067 Uiso 1 1 calc R
C1 C 0.8531(3) -0.03382(17) 0.58962(15) 0.0387(5) Uani 1 1 d .
H1A H 0.7907 -0.0361 0.5199 0.046 Uiso 1 1 calc R
H1B H 0.9880 -0.0004 0.6014 0.046 Uiso 1 1 calc R
C2 C 0.8166(3) -0.14620(17) 0.60201(17) 0.0422(5) Uani 1 1 d .
H2A H 0.8817 -0.1453 0.6739 0.051 Uiso 1 1 d R
H2B H 0.8670 -0.1884 0.5590 0.051 Uiso 1 1 d R
C19 C 0.8647(4) 0.31340(19) 0.8775(2) 0.0605(7) Uani 1 1 d .
C24 C 0.7032(6) 0.3413(2) 0.8721(3) 0.0769(9) Uani 1 1 d .
C20 C 1.0024(6) 0.3364(2) 0.9696(2) 0.0721(9) Uani 1 1 d .
C23 C 0.6826(9) 0.3917(3) 0.9630(5) 0.057(3) Uani 1 1 d .
C21 C 0.9758(8) 0.3874(2) 1.0570(3) 0.036(3) Uani 1 1 d .
H21 H 1.0670 0.4034 1.1191 0.118 Uiso 1 1 calc R
C22 C 0.8178(10) 0.4139(3) 1.0521(4) 0.053(3) Uani 1 1 d .
Br1 Br 0.64852(3) 1.02883(2) 0.343585(17) 0.04732(10) Uani 1 1 d .
H23 H 0.575(5) 0.407(3) 0.951(3) 0.084(11) Uiso 1 1 d .
H20 H 1.120(5) 0.319(3) 0.969(3) 0.094(12) Uiso 1 1 d .
H24 H 0.614(5) 0.326(3) 0.812(3) 0.080(11) Uiso 1 1 d .

loop_
_atom_site_aniso_label
_atom_site_aniso_U_11
_atom_site_aniso_U_22
_atom_site_aniso_U_33
_atom_site_aniso_U_23
_atom_site_aniso_U_13
_atom_site_aniso_U_12
O2 0.0810(16) 0.0615(13) 0.0908(16) 0.0072(11) 0.0242(13) -0.0088(11)
O3 0.122(2) 0.0586(13) 0.1040(19) 0.0303(13) 0.0247(16) 0.0255(14)
O1 0.0317(7) 0.0427(9) 0.0611(10) 0.0068(7) 0.0075(7) 0.0110(6)
O4 0.0343(8) 0.0804(11) 0.0291(8) 0.0038(7) 0.0031(6) 0.0223(8)
O7 0.0661(11) 0.0470(10) 0.0483(10) -0.0034(8) 0.0097(9) 0.0120(8)
O5 0.0408(9) 0.0976(14) 0.0605(11) 0.0206(10) 0.0131(8) 0.0346(9)
O6 0.0422(9) 0.0799(13) 0.0489(11) -0.0038(9) -0.0049(8) 0.0147(9)
O8 0.046(5) 0.050(6) 0.110(8) 0.021(5) 0.030(6) 0.004(4)
O9 0.062(5) 0.040(5) 0.092(6) 0.012(5) 0.021(5) 0.034(4)
N3 0.0328(9) 0.0565(12) 0.0433(11) 0.0197(9) 0.0079(8) 0.0116(8)
N2 0.092(2) 0.0477(14) 0.0538(14) 0.0065(11) 0.0247(14) 0.0080(14)
N1 0.0277(8) 0.0377(9) 0.0289(8) 0.0064(7) 0.0046(7) 0.0080(7)
N4 0.058(6) 0.053(6) 0.047(6) 0.018(5) 0.024(5) 0.022(5)
C13 0.0340(10) 0.0457(12) 0.0420(12) 0.0127(10) 0.0134(9) 0.0139(9)
C14 0.0291(10) 0.0447(12) 0.0369(11) 0.0140(9) 0.0058(8) 0.0102(9)
C15 0.0393(11) 0.0693(16) 0.0277(10) 0.0051(10) 0.0063(9) 0.0181(11)
C16 0.0361(11) 0.0797(17) 0.0335(11) 0.0062(11) 0.0103(9) 0.0247(11)
C11 0.0330(10) 0.0507(13) 0.0326(10) 0.0105(9) 0.0063(8) 0.0138(9)
C12 0.0385(11) 0.0460(12) 0.0321(10) 0.0076(9) 0.0095(9) 0.0128(9)
C3 0.0393(11) 0.0386(12) 0.0370(11) -0.0006(9) 0.0080(9) 0.0107(9)
C8 0.0402(12) 0.0488(14) 0.0492(13) 0.0032(11) 0.0065(10) 0.0137(10)
C7 0.0618(15) 0.0477(14) 0.0461(14) 0.0060(11) 0.0057(12) 0.0220(12)
C6 0.0613(15) 0.0410(13) 0.0359(12) -0.0002(10) 0.0116(11) 0.0066(11)
C5 0.0424(12) 0.0532(15) 0.0475(13) 0.0017(11) 0.0098(11) 0.0047(11)
C4 0.0391(11) 0.0466(13) 0.0476(13) 0.0039(10) 0.0072(10) 0.0120(10)
C10 0.0354(10) 0.0561(14) 0.0298(10) 0.0055(10) 0.0050(9) 0.0140(10)
C9 0.0326(10) 0.0434(12) 0.0290(10) 0.0092(9) 0.0071(8) 0.0116(9)
C17 0.0584(14) 0.0405(12) 0.0357(11) 0.0114(10) 0.0081(10) 0.0111(11)
C18 0.0681(16) 0.0413(13) 0.0532(15) 0.0074(11) 0.0066(13) 0.0192(12)
C1 0.0335(10) 0.0481(12) 0.0320(10) 0.0048(9) 0.0087(8) 0.0127(9)
C2 0.0322(10) 0.0452(12) 0.0442(12) 0.0008(10) 0.0071(9) 0.0133(9)
C19 0.086(2) 0.0307(12) 0.0599(17) 0.0045(11) 0.0294(15) 0.0078(13)
C24 0.100(3) 0.0475(16) 0.092(3) 0.0162(17) 0.046(2) 0.0233(17)
C20 0.110(3) 0.0385(14) 0.0538(17) 0.0053(12) 0.0250(18) 0.0049(16)
C23 0.083(9) 0.038(6) 0.047(7) 0.002(5) 0.025(7) 0.014(6)
C21 0.049(6) 0.031(5) 0.024(5) 0.010(4) 0.005(5) -0.003(5)
C22 0.074(8) 0.043(7) 0.042(7) 0.009(6) 0.021(7) 0.010(6)
Br1 0.03322(12) 0.06955(18) 0.04067(14) 0.00954(11) 0.01031(9) 0.02136(10)

loop_
_atom_type_symbol
_atom_type_description
_atom_type_scat_dispersion_real
_atom_type_scat_dispersion_imag
_atom_type_scat_source
C C 0.0033 0.0016 'International Tables Vol C Tables 4.2.6.8 and 6.1.1.4'
H H 0.0000 0.0000 'International Tables Vol C Tables 4.2.6.8 and 6.1.1.4'
Br Br -0.2901 2.4595 'International Tables Vol C Tables 4.2.6.8 and 6.1.1.4'
N N 0.0061 0.0033 'International Tables Vol C Tables 4.2.6.8 and 6.1.1.4'
O O 0.0106 0.0060 'International Tables Vol C Tables 4.2.6.8 and 6.1.1.4'

loop_
_geom_angle_atom_site_label_1
_geom_angle_atom_site_label_2
_geom_angle_atom_site_label_3
_geom_angle
C3 O1 C2 118.65(16)
C11 O4 C10 117.97(15)
C19 O7 C18 119.4(2)
O6 N3 O5 123.25(19)
O6 N3 C14 118.75(18)
O5 N3 C14 118.00(19)
O2 N2 O3 123.6(3)
O2 N2 C6 118.4(3)
O3 N2 C6 118.0(3)
C9 N1 C1 113.90(15)
C9 N1 C17 115.37(16)
C1 N1 C17 108.53(16)
C9 N1 H1N 107.6
C1 N1 H1N 106.7
C17 N1 H1N 103.9
O9 N4 O8 124.5(5)
O9 N4 C22 122.2(9)
O8 N4 C22 113.3(8)
C14 C13 C12 119.64(19)
C14 C13 H13 120.2
C12 C13 H13 120.2
C13 C14 C15 122.27(19)
C13 C14 N3 119.32(18)
C15 C14 N3 118.41(19)
C16 C15 C14 118.46(19)
C16 C15 H15 120.8
C14 C15 H15 120.8
C15 C16 C11 120.22(19)
C15 C16 H16 119.9
C11 C16 H16 119.9
O4 C11 C16 115.01(18)
O4 C11 C12 124.22(18)
C16 C11 C12 120.77(19)
C13 C12 C11 118.59(19)
C13 C12 H12 120.7
C11 C12 H12 120.7
O1 C3 C8 124.56(19)
O1 C3 C4 114.79(19)
C8 C3 C4 120.7(2)
C7 C8 C3 118.9(2)
C7 C8 H8 120.5
C3 C8 H8 120.5
C6 C7 C8 119.7(2)
C6 C7 H7 120.1
C8 C7 H7 120.1
C7 C6 C5 121.5(2)
C7 C6 N2 119.7(2)
C5 C6 N2 118.7(2)
C4 C5 C6 119.3(2)
C4 C5 H5 120.4
C6 C5 H5 120.4
C5 C4 C3 119.9(2)
C5 C4 H4 120.1
C3 C4 H4 120.1
O4 C10 C9 104.10(16)
O4 C10 H10A 110.9
C9 C10 H10A 110.9
O4 C10 H10B 110.9
C9 C10 H10B 110.9
H10A C10 H10B 109.0
N1 C9 C10 113.39(16)
N1 C9 H9A 108.9
C10 C9 H9A 108.9
N1 C9 H9B 108.9
C10 C9 H9B 108.9
H9A C9 H9B 107.7
C18 C17 N1 114.23(19)
C18 C17 H17A 108.7
N1 C17 H17A 108.7
C18 C17 H17B 108.7
N1 C17 H17B 108.7
H17A C17 H17B 107.6
O7 C18 C17 107.8(2)
O7 C18 H18A 110.2
C17 C18 H18A 110.2
O7 C18 H18B 110.2
C17 C18 H18B 110.2
H18A C18 H18B 108.5
C2 C1 N1 114.38(17)
C2 C1 H1A 108.7
N1 C1 H1A 108.7
C2 C1 H1B 108.7
N1 C1 H1B 108.7
H1A C1 H1B 107.6
O1 C2 C1 106.95(17)
O1 C2 H2A 110.1
C1 C2 H2A 109.7
O1 C2 H2B 111.2
C1 C2 H2B 113.4
H2A C2 H2B 105.5
O7 C19 C24 124.8(3)
O7 C19 C20 114.2(3)
C24 C19 C20 121.0(3)
C19 C24 C23 117.5(5)
C19 C24 H24 120(2)
C23 C24 H24 122(2)
C21 C20 C19 119.1(4)
C21 C20 H20 123(2)
C19 C20 H20 118(2)
C22 C23 C24 121.0(5)
C22 C23 H23 129(3)
C24 C23 H23 110(3)
C22 C21 C20 120.0(4)
C22 C21 H21 120.0
C20 C21 H21 120.0
C21 C22 C23 121.4(4)
C21 C22 N4 121.8(7)
C23 C22 N4 116.8(7)

loop_
_geom_bond_atom_site_label_1
_geom_bond_atom_site_label_2
_geom_bond_distance
O5 N3 1.224(2)
O6 N3 1.218(3)
O2 N2 1.218(3)
O3 N2 1.220(3)
O1 C3 1.367(3)
O1 C2 1.427(2)
O4 C11 1.366(2)
O4 C10 1.424(2)
O7 C19 1.362(3)
O7 C18 1.429(3)
O8 N4 1.258(10)
O9 N4 1.166(10)
N3 C14 1.459(3)
N2 C6 1.466(3)
N1 C9 1.492(2)
N1 C1 1.507(2)
N1 C17 1.511(3)
N1 H1N 0.9162
N4 C22 1.476(6)
C13 C14 1.368(3)
C13 C12 1.386(3)
C13 H13 0.9300
C14 C15 1.380(3)
C15 C16 1.374(3)
C15 H15 0.9300
C16 C11 1.388(3)
C16 H16 0.9300
C11 C12 1.392(3)
C12 H12 0.9300
C3 C8 1.390(3)
C3 C4 1.394(3)
C8 C7 1.385(3)
C8 H8 0.9300
C7 C6 1.375(4)
C7 H7 0.9300
C6 C5 1.382(4)
C5 C4 1.369(3)
C5 H5 0.9300
C4 H4 0.9300
C10 C9 1.517(3)
C10 H10A 0.9700
C10 H10B 0.9700
C9 H9A 0.9700
C9 H9B 0.9700
C17 C18 1.506(3)
C17 H17A 0.9700
C17 H17B 0.9700
C18 H18A 0.9700
C18 H18B 0.9700
C1 C2 1.496(3)
C1 H1A 0.9700
C1 H1B 0.9700
C2 H2A 1.0071
C2 H2B 0.9730
C19 C24 1.383(5)
C19 C20 1.390(5)
C24 C23 1.399(6)
C24 H24 0.90(3)
C20 C21 1.382(5)
C20 H20 1.00(4)
C23 C22 1.352(8)
C23 H23 0.89(3)
C21 C22 1.347(7)
C21 H21 0.9300

loop_
_geom_torsion_atom_site_label_1
_geom_torsion_atom_site_label_2
_geom_torsion_atom_site_label_3
_geom_torsion_atom_site_label_4
_geom_torsion
C12 C13 C14 C15 1.1(3)
C12 C13 C14 N3 -178.56(19)
O6 N3 C14 C13 162.1(2)
O5 N3 C14 C13 -17.4(3)
O6 N3 C14 C15 -17.5(3)
O5 N3 C14 C15 162.9(2)
C13 C14 C15 C16 1.0(4)
N3 C14 C15 C16 -179.3(2)
C14 C15 C16 C11 -1.5(4)
C10 O4 C11 C16 170.4(2)
C10 O4 C11 C12 -10.1(3)
C15 C16 C11 O4 179.5(2)
C15 C16 C11 C12 -0.1(4)
C14 C13 C12 C11 -2.7(3)
O4 C11 C12 C13 -177.3(2)
C16 C11 C12 C13 2.2(3)
C2 O1 C3 C8 -1.3(3)
C2 O1 C3 C4 178.37(19)
O1 C3 C8 C7 -179.1(2)
C4 C3 C8 C7 1.3(3)
C3 C8 C7 C6 0.1(3)
C8 C7 C6 C5 -1.5(4)
C8 C7 C6 N2 176.2(2)
O2 N2 C6 C7 -168.9(2)
O3 N2 C6 C7 9.0(4)
O2 N2 C6 C5 8.9(3)
O3 N2 C6 C5 -173.2(3)
C7 C6 C5 C4 1.6(4)
N2 C6 C5 C4 -176.1(2)
C6 C5 C4 C3 -0.2(3)
O1 C3 C4 C5 179.1(2)
C8 C3 C4 C5 -1.3(3)
C11 O4 C10 C9 169.59(19)
C1 N1 C9 C10 58.8(2)
C17 N1 C9 C10 -67.7(2)
O4 C10 C9 N1 160.82(17)
C9 N1 C17 C18 -50.8(3)
C1 N1 C17 C18 -179.97(19)
C19 O7 C18 C17 -163.1(2)
N1 C17 C18 O7 79.0(3)
C9 N1 C1 C2 52.6(2)
C17 N1 C1 C2 -177.40(17)
C3 O1 C2 C1 -175.20(17)
N1 C1 C2 O1 60.3(2)
C18 O7 C19 C24 -10.0(4)
C18 O7 C19 C20 170.7(2)
O7 C19 C24 C23 179.7(3)
C20 C19 C24 C23 -1.1(4)
O7 C19 C20 C21 179.7(2)
C24 C19 C20 C21 0.4(4)
C19 C24 C23 C22 1.2(5)
C19 C20 C21 C22 0.2(5)
C20 C21 C22 C23 -0.1(5)
C20 C21 C22 N4 -179.5(3)
C24 C23 C22 C21 -0.7(6)
C24 C23 C22 N4 178.8(3)
O9 N4 C22 C21 -178.0(5)
O8 N4 C22 C21 3.5(5)
O9 N4 C22 C23 2.5(7)
O8 N4 C22 C23 -175.9(4)
